data_4032437
loop_
_publ_author_name
'Adam, Abdulselam'
'Haberhauer, Gebhard'
'W\"olper, Christoph'

_publ_section_title
;
 Bio-inspired Herringbone Foldamers: Strategy for Changing the Structure
 of Helices.
;
_journal_issue 8
_journal_name_full 'The Journal of organic chemistry'
_journal_page_first 4203
_journal_page_last 4215
_journal_paper_doi 10.1021/acs.joc.7b00185
_journal_volume 82
_journal_year 2017
_chemical_formula_moiety 'C31 H35 N9 O4, C H4 O, H2 O'
_chemical_formula_sum 'C32 H41 N9 O6'
_chemical_formula_weight 647.74
_chemical_name_systematic
;
 ?
;
_space_group_crystal_system monoclinic
_space_group_IT_number 14
_space_group_name_Hall '-P 2ybc'
_space_group_name_H-M_alt 'P 1 21/c 1'
_symmetry_space_group_name_Hall '-P 2ybc'
_symmetry_space_group_name_H-M 'P 1 21/c 1'
_atom_sites_solution_hydrogens mixed
_atom_sites_solution_primary direct
_atom_sites_solution_secondary difmap
_audit_creation_method SHELXL-2013
_cell_angle_alpha 90
_cell_angle_beta 90.462(2)
_cell_angle_gamma 90
_cell_formula_units_Z 4
_cell_length_a 14.5573(9)
_cell_length_b 9.7534(6)
_cell_length_c 22.1777(15)
_cell_measurement_reflns_used 9722
_cell_measurement_temperature 100(1)
_cell_measurement_theta_max 30.536
_cell_measurement_theta_min 2.281
_cell_volume 3148.8(3)
_computing_cell_refinement 'BRUKER D8 KAPPA APEX 2 Vers. 3.0-2009'
_computing_data_collection 'BRUKER D8 KAPPA APEX 2 Vers. 3.0-2009'
_computing_data_reduction 'BRUKER D8 KAPPA APEX 2 Vers. 3.0-2009'
_computing_molecular_graphics 'BRUKER AXS Inc. 2008 Vers. 2008/4'
_computing_publication_material 'BRUKER AXS Inc. 2013 Vers. 2013/4'
_computing_structure_refinement 'BRUKER AXS Inc. 2013 Vers. 2013/4'
_computing_structure_solution 'BRUKER D8 KAPPA APEX 2 Vers. 3.0-2009'
_diffrn_ambient_temperature 100(1)
_diffrn_detector_area_resol_mean 512
_diffrn_measured_fraction_theta_full 0.995
_diffrn_measured_fraction_theta_max 0.992
_diffrn_measurement_device_type
; 
 Bruker D8 KAPPA series II with APEX II area detector system
;
_diffrn_measurement_method
;
 Data collection strategy APEX 2/COSMO
;
_diffrn_radiation_monochromator 'Triumph Goebel mirror'
_diffrn_radiation_type MoK\a
_diffrn_radiation_wavelength 0.71073
_diffrn_reflns_av_R_equivalents 0.0245
_diffrn_reflns_av_unetI/netI 0.0310
_diffrn_reflns_Laue_measured_fraction_full 0.995
_diffrn_reflns_Laue_measured_fraction_max 0.992
_diffrn_reflns_limit_h_max 14
_diffrn_reflns_limit_h_min -20
_diffrn_reflns_limit_k_max 12
_diffrn_reflns_limit_k_min -13
_diffrn_reflns_limit_l_max 31
_diffrn_reflns_limit_l_min -31
_diffrn_reflns_number 28103
_diffrn_reflns_point_group_measured_fraction_full 0.995
_diffrn_reflns_point_group_measured_fraction_max 0.992
_diffrn_reflns_theta_full 25.242
_diffrn_reflns_theta_max 30.569
_diffrn_reflns_theta_min 2.281
_diffrn_source 'sealed X-RAY tube'
_exptl_absorpt_coefficient_mu 0.097
_exptl_absorpt_correction_T_max 0.75
_exptl_absorpt_correction_T_min 0.66
_exptl_absorpt_correction_type multi-scan
_exptl_absorpt_process_details
; 
 BRUKER AXS SMART APEX 2 Vers. 3.0-2009
 R.H. Blessing, Acta Cryst. (1995) A51 33-38 
;
_exptl_crystal_colour 'pale yellow'
_exptl_crystal_density_diffrn 1.366
_exptl_crystal_description block
_exptl_crystal_F_000 1376
_exptl_crystal_size_max 0.370
_exptl_crystal_size_mid 0.240
_exptl_crystal_size_min 0.210
_refine_diff_density_max 0.518
_refine_diff_density_min -0.379
_refine_diff_density_rms 0.065
_refine_ls_extinction_method none
_refine_ls_goodness_of_fit_ref 1.024
_refine_ls_hydrogen_treatment constr
_refine_ls_matrix_type full
_refine_ls_number_parameters 432
_refine_ls_number_reflns 9574
_refine_ls_number_restraints 0
_refine_ls_restrained_S_all 1.024
_refine_ls_R_factor_all 0.0706
_refine_ls_R_factor_gt 0.0494
_refine_ls_shift/su_max 0.001
_refine_ls_shift/su_mean 0.000
_refine_ls_structure_factor_coef Fsqd
_refine_ls_weighting_details 'w=1/[\s^2^(Fo^2^)+(0.0831P)^2^+1.1585P] where P=(Fo^2^+2Fc^2^)/3'
_refine_ls_weighting_scheme calc
_refine_ls_wR_factor_gt 0.1316
_refine_ls_wR_factor_ref 0.1473
_reflns_Friedel_coverage 0.000
_reflns_number_gt 7192
_reflns_number_total 9574
_reflns_threshold_expression 'I > 2\s(I)'
_cod_data_source_file jo7b00185_si_002.cif
_cod_data_source_block aa_144g
_cod_depositor_comments 'Adding full bibliography for 4032437--4032440.cif.'
_cod_database_code 4032437
_shelx_space_group_comment
;
The symmetry employed for this shelxl refinement is uniquely defined
by the following loop, which should always be used as a source of
symmetry information in preference to the above space-group names.
They are only intended as comments.
;
_shelx_estimated_absorpt_t_min 0.965
_shelx_estimated_absorpt_t_max 0.980
_shelxl_version_number 2013-4

loop_
_space_group_symop_operation_xyz
'x, y, z'
'-x, y+1/2, -z+1/2'
'-x, -y, -z'
'x, -y-1/2, z-1/2'

loop_
_atom_site_label
_atom_site_type_symbol
_atom_site_fract_x
_atom_site_fract_y
_atom_site_fract_z
_atom_site_U_iso_or_equiv
_atom_site_adp_type
_atom_site_occupancy
_atom_site_site_symmetry_order
_atom_site_calc_flag
_atom_site_refinement_flags_posn
_atom_site_refinement_flags_adp
N1 N -0.07440(7) 0.52089(11) 0.60674(5) 0.0153(2) Uani 1 1 d . .
N2 N 0.05707(7) 0.65336(11) 0.67382(5) 0.0169(2) Uani 1 1 d . .
N3 N -0.10023(8) 0.35888(12) 0.53487(5) 0.0175(2) Uani 1 1 d . .
H3N H -0.0403 0.3484 0.5372 0.021 Uiso 1 1 d R U
N4 N 0.01203(8) 0.19105(11) 0.47099(5) 0.0164(2) Uani 1 1 d . .
N5 N -0.02029(8) 0.02634(11) 0.40508(5) 0.0166(2) Uani 1 1 d . .
N6 N 0.19669(8) 0.15873(12) 0.46931(5) 0.0193(2) Uani 1 1 d . .
H6N H 0.1661 0.2134 0.4935 0.023 Uiso 1 1 d R U
N7 N 0.27863(8) 0.33545(12) 0.55171(5) 0.0180(2) Uani 1 1 d . .
N8 N 0.42630(7) 0.37753(12) 0.56836(5) 0.0177(2) Uani 1 1 d . .
N9 N 0.33572(8) 0.64272(12) 0.62350(5) 0.0188(2) Uani 1 1 d . .
H9N H 0.3183 0.6823 0.5897 0.023 Uiso 1 1 d R U
O1 O -0.22777(7) 0.28412(11) 0.48224(5) 0.0246(2) Uani 1 1 d . .
O2 O 0.33525(7) 0.08544(12) 0.43722(5) 0.0296(2) Uani 1 1 d . .
O3 O 0.41743(8) 0.66537(11) 0.71069(5) 0.0266(2) Uani 1 1 d . .
O4 O 0.39303(7) 0.84605(10) 0.64727(4) 0.0191(2) Uani 1 1 d . .
O5 O 0.09065(7) 0.37392(12) 0.58706(6) 0.0298(3) Uani 1 1 d . .
H5A H 0.1433 0.3906 0.5724 0.045 Uiso 1 1 d R U
H5B H 0.0757 0.4625 0.5956 0.045 Uiso 1 1 d R U
O6 O 0.33848(9) -0.16949(13) 0.38287(7) 0.0426(3) Uani 1 1 d . .
H6A H 0.3329 -0.0831 0.4032 0.064 Uiso 1 1 d R U
C1 C -0.13744(9) 0.45487(13) 0.57433(6) 0.0161(2) Uani 1 1 d . .
C2 C -0.23313(9) 0.47676(15) 0.58081(6) 0.0206(3) Uani 1 1 d . .
H2 H -0.2764 0.4290 0.5565 0.025 Uiso 1 1 d R U
C3 C -0.26115(9) 0.56953(15) 0.62327(6) 0.0208(3) Uani 1 1 d . .
H3 H -0.3249 0.5862 0.6286 0.025 Uiso 1 1 d R U
C4 C -0.22219(9) 0.73628(15) 0.70499(7) 0.0213(3) Uani 1 1 d . .
H4 H -0.2853 0.7548 0.7117 0.026 Uiso 1 1 d R U
C5 C -0.15718(10) 0.80120(14) 0.73884(7) 0.0208(3) Uani 1 1 d . .
H5 H -0.1756 0.8631 0.7695 0.025 Uiso 1 1 d R U
C6 C 0.00701(10) 0.84295(13) 0.76357(6) 0.0191(3) Uani 1 1 d . .
H6 H -0.0094 0.9061 0.7942 0.023 Uiso 1 1 d R U
C7 C 0.09754(10) 0.81544(14) 0.75223(6) 0.0212(3) Uani 1 1 d . .
H7 H 0.1449 0.8601 0.7743 0.025 Uiso 1 1 d R U
C8 C 0.11895(9) 0.71894(14) 0.70726(7) 0.0206(3) Uani 1 1 d . .
H8 H 0.1819 0.6996 0.7004 0.025 Uiso 1 1 d R U
C9 C -0.10242(8) 0.61278(12) 0.64839(6) 0.0141(2) Uani 1 1 d . .
C10 C -0.19613(9) 0.64061(13) 0.65932(6) 0.0173(2) Uani 1 1 d . .
C11 C -0.06139(9) 0.77676(13) 0.72900(6) 0.0160(2) Uani 1 1 d . .
C12 C -0.03289(8) 0.68285(12) 0.68417(6) 0.0145(2) Uani 1 1 d . .
C13 C -0.14444(9) 0.27827(13) 0.49275(6) 0.0182(3) Uani 1 1 d . .
C14 C -0.08220(9) 0.18357(13) 0.46205(6) 0.0166(2) Uani 1 1 d . .
C15 C 0.04643(9) 0.09608(13) 0.43606(6) 0.0157(2) Uani 1 1 d . .
C16 C -0.10367(9) 0.08021(13) 0.42167(6) 0.0168(2) Uani 1 1 d . .
C17 C 0.14665(9) 0.06733(14) 0.42948(6) 0.0185(2) Uani 1 1 d . .
H17A H 0.1599 -0.0292 0.4402 0.022 Uiso 1 1 calc R U
H17B H 0.1655 0.0826 0.3872 0.022 Uiso 1 1 calc R U
C18 C 0.28902(9) 0.16086(14) 0.47013(6) 0.0195(3) Uani 1 1 d . .
C19 C 0.33130(9) 0.25780(14) 0.51286(6) 0.0179(2) Uani 1 1 d . .
C20 C 0.33792(9) 0.40559(13) 0.58471(6) 0.0171(2) Uani 1 1 d . .
C21 C 0.42360(9) 0.28240(14) 0.52226(6) 0.0185(3) Uani 1 1 d . .
C22 C 0.31133(9) 0.50051(14) 0.63472(6) 0.0198(3) Uani 1 1 d . .
H22A H 0.2441 0.4944 0.6407 0.024 Uiso 1 1 calc R U
H22B H 0.3418 0.4700 0.6725 0.024 Uiso 1 1 calc R U
C23 C 0.38501(9) 0.71468(13) 0.66485(6) 0.0172(2) Uani 1 1 d . .
C24 C 0.44320(9) 0.94520(13) 0.68583(6) 0.0189(3) Uani 1 1 d . .
C25 C 0.54243(9) 0.90015(16) 0.69509(7) 0.0249(3) Uani 1 1 d . .
H25A H 0.5442 0.8184 0.7208 0.037 Uiso 1 1 calc R U
H25B H 0.5772 0.9742 0.7145 0.037 Uiso 1 1 calc R U
H25C H 0.5698 0.8788 0.6560 0.037 Uiso 1 1 calc R U
C26 C 0.39267(10) 0.96361(16) 0.74514(7) 0.0249(3) Uani 1 1 d . .
H26A H 0.3282 0.9862 0.7369 0.037 Uiso 1 1 calc R U
H26B H 0.4212 1.0381 0.7683 0.037 Uiso 1 1 calc R U
H26C H 0.3961 0.8784 0.7685 0.037 Uiso 1 1 calc R U
C27 C 0.43787(11) 1.07580(15) 0.64884(8) 0.0279(3) Uani 1 1 d . .
H27A H 0.4654 1.0600 0.6093 0.042 Uiso 1 1 calc R U
H27B H 0.4713 1.1491 0.6698 0.042 Uiso 1 1 calc R U
H27C H 0.3734 1.1026 0.6436 0.042 Uiso 1 1 calc R U
C28 C -0.19235(10) 0.02539(15) 0.39791(7) 0.0227(3) Uani 1 1 d . .
H28A H -0.1998 0.0520 0.3555 0.034 Uiso 1 1 calc R U
H28B H -0.2432 0.0629 0.4215 0.034 Uiso 1 1 calc R U
H28C H -0.1924 -0.0748 0.4011 0.034 Uiso 1 1 calc R U
C29 C -0.00593(10) -0.08648(14) 0.36291(6) 0.0217(3) Uani 1 1 d . .
H29A H -0.0287 -0.1719 0.3806 0.032 Uiso 1 1 calc R U
H29B H 0.0598 -0.0955 0.3546 0.032 Uiso 1 1 calc R U
H29C H -0.0392 -0.0678 0.3252 0.032 Uiso 1 1 calc R U
C30 C 0.50853(10) 0.22701(17) 0.49397(7) 0.0257(3) Uani 1 1 d . .
H30A H 0.5411 0.1683 0.5230 0.038 Uiso 1 1 calc R U
H30B H 0.5485 0.3031 0.4822 0.038 Uiso 1 1 calc R U
H30C H 0.4918 0.1732 0.4582 0.038 Uiso 1 1 calc R U
C31 C 0.51040(9) 0.43292(16) 0.59566(7) 0.0234(3) Uani 1 1 d . .
H31A H 0.5377 0.5002 0.5683 0.035 Uiso 1 1 calc R U
H31B H 0.5541 0.3582 0.6029 0.035 Uiso 1 1 calc R U
H31C H 0.4956 0.4774 0.6340 0.035 Uiso 1 1 calc R U
C32 C 0.27236(12) -0.1685(2) 0.33753(9) 0.0381(4) Uani 1 1 d . .
H32A H 0.2125 -0.1921 0.3545 0.057 Uiso 1 1 calc R U
H32B H 0.2886 -0.2357 0.3066 0.057 Uiso 1 1 calc R U
H32C H 0.2692 -0.0769 0.3194 0.057 Uiso 1 1 calc R U

loop_
_atom_site_aniso_label
_atom_site_aniso_U_11
_atom_site_aniso_U_22
_atom_site_aniso_U_33
_atom_site_aniso_U_23
_atom_site_aniso_U_13
_atom_site_aniso_U_12
N1 0.0195(5) 0.0134(5) 0.0129(5) 0.0003(4) -0.0002(4) -0.0004(4)
N2 0.0175(5) 0.0159(5) 0.0172(5) -0.0004(4) 0.0018(4) -0.0023(4)
N3 0.0186(5) 0.0177(5) 0.0162(5) -0.0029(4) -0.0026(4) -0.0007(4)
N4 0.0212(5) 0.0154(5) 0.0127(5) 0.0000(4) -0.0013(4) -0.0034(4)
N5 0.0225(5) 0.0137(5) 0.0135(5) -0.0010(4) -0.0021(4) -0.0043(4)
N6 0.0200(5) 0.0202(5) 0.0177(5) -0.0062(4) 0.0002(4) -0.0045(4)
N7 0.0178(5) 0.0182(5) 0.0180(5) -0.0025(4) 0.0010(4) -0.0024(4)
N8 0.0160(5) 0.0190(5) 0.0183(5) -0.0017(4) -0.0006(4) -0.0017(4)
N9 0.0209(5) 0.0174(5) 0.0179(5) -0.0011(4) -0.0038(4) -0.0024(4)
O1 0.0220(5) 0.0282(5) 0.0236(5) -0.0059(4) -0.0073(4) 0.0017(4)
O2 0.0264(5) 0.0323(6) 0.0301(6) -0.0145(5) 0.0029(4) -0.0027(4)
O3 0.0382(6) 0.0188(5) 0.0227(5) 0.0014(4) -0.0120(4) -0.0019(4)
O4 0.0232(4) 0.0162(4) 0.0178(4) -0.0009(4) -0.0052(4) -0.0017(3)
O5 0.0205(5) 0.0267(5) 0.0423(7) -0.0102(5) 0.0061(5) -0.0036(4)
O6 0.0386(7) 0.0315(6) 0.0574(9) -0.0077(6) -0.0110(6) 0.0053(5)
C1 0.0198(5) 0.0143(5) 0.0142(5) 0.0015(4) -0.0016(4) 0.0003(4)
C2 0.0180(6) 0.0226(6) 0.0210(6) -0.0014(5) -0.0034(5) -0.0008(5)
C3 0.0172(6) 0.0235(6) 0.0217(6) -0.0005(5) -0.0014(5) 0.0014(5)
C4 0.0196(6) 0.0220(6) 0.0224(7) -0.0004(5) 0.0030(5) 0.0038(5)
C5 0.0243(6) 0.0186(6) 0.0194(6) -0.0027(5) 0.0031(5) 0.0038(5)
C6 0.0266(6) 0.0144(6) 0.0162(6) -0.0016(5) 0.0005(5) -0.0020(5)
C7 0.0243(6) 0.0187(6) 0.0205(6) -0.0035(5) -0.0010(5) -0.0052(5)
C8 0.0188(6) 0.0207(6) 0.0222(6) -0.0030(5) 0.0021(5) -0.0035(5)
C9 0.0175(5) 0.0115(5) 0.0132(5) 0.0012(4) 0.0001(4) 0.0007(4)
C10 0.0174(5) 0.0170(6) 0.0176(6) 0.0018(5) -0.0002(4) 0.0010(4)
C11 0.0213(6) 0.0125(5) 0.0143(5) 0.0010(4) 0.0009(5) 0.0001(4)
C12 0.0186(5) 0.0115(5) 0.0134(5) 0.0025(4) 0.0010(4) -0.0005(4)
C13 0.0239(6) 0.0168(6) 0.0138(5) 0.0011(5) -0.0045(5) -0.0023(5)
C14 0.0214(6) 0.0156(5) 0.0128(5) 0.0004(4) -0.0028(4) -0.0025(4)
C15 0.0217(6) 0.0135(5) 0.0120(5) 0.0010(4) -0.0016(4) -0.0056(4)
C16 0.0218(6) 0.0144(5) 0.0142(5) 0.0007(4) -0.0024(5) -0.0029(4)
C17 0.0222(6) 0.0175(6) 0.0157(6) -0.0019(5) -0.0002(5) -0.0052(5)
C18 0.0220(6) 0.0192(6) 0.0172(6) -0.0021(5) 0.0006(5) -0.0037(5)
C19 0.0190(6) 0.0186(6) 0.0161(6) -0.0025(5) 0.0001(5) -0.0019(5)
C20 0.0178(5) 0.0163(6) 0.0172(6) -0.0003(5) 0.0013(5) -0.0014(4)
C21 0.0183(6) 0.0194(6) 0.0179(6) -0.0014(5) 0.0010(5) -0.0011(5)
C22 0.0218(6) 0.0182(6) 0.0195(6) -0.0034(5) 0.0027(5) -0.0043(5)
C23 0.0176(5) 0.0162(6) 0.0177(6) -0.0025(5) -0.0003(5) 0.0004(4)
C24 0.0209(6) 0.0154(6) 0.0204(6) -0.0032(5) -0.0030(5) -0.0020(5)
C25 0.0196(6) 0.0250(7) 0.0300(7) -0.0050(6) -0.0041(5) -0.0007(5)
C26 0.0288(7) 0.0233(7) 0.0226(7) -0.0066(6) 0.0018(5) -0.0022(5)
C27 0.0348(8) 0.0172(6) 0.0317(8) 0.0032(6) -0.0063(6) -0.0027(6)
C28 0.0240(6) 0.0216(6) 0.0225(6) -0.0017(5) -0.0067(5) -0.0041(5)
C29 0.0289(7) 0.0166(6) 0.0194(6) -0.0060(5) -0.0025(5) -0.0024(5)
C30 0.0213(6) 0.0310(8) 0.0248(7) -0.0050(6) 0.0037(5) 0.0012(5)
C31 0.0175(6) 0.0257(7) 0.0268(7) -0.0027(6) -0.0053(5) -0.0031(5)
C32 0.0339(8) 0.0364(9) 0.0439(10) -0.0114(8) 0.0003(7) 0.0045(7)

loop_
_atom_type_symbol
_atom_type_description
_atom_type_scat_dispersion_real
_atom_type_scat_dispersion_imag
_atom_type_scat_source
C C 0.0033 0.0016 'International Tables Vol C Tables 4.2.6.8 and 6.1.1.4'
H H 0.0000 0.0000 'International Tables Vol C Tables 4.2.6.8 and 6.1.1.4'
N N 0.0061 0.0033 'International Tables Vol C Tables 4.2.6.8 and 6.1.1.4'
O O 0.0106 0.0060 'International Tables Vol C Tables 4.2.6.8 and 6.1.1.4'

loop_
_geom_angle_atom_site_label_1
_geom_angle_atom_site_label_2
_geom_angle_atom_site_label_3
_geom_angle
C1 N1 C9 118.70(11)
C8 N2 C12 116.97(12)
C13 N3 C1 128.88(11)
C15 N4 C14 105.12(10)
C15 N5 C16 107.49(11)
C15 N5 C29 126.32(12)
C16 N5 C29 126.18(11)
C18 N6 C17 121.06(12)
C20 N7 C19 105.43(11)
C20 N8 C21 108.03(10)
C20 N8 C31 127.00(12)
C21 N8 C31 124.93(12)
C23 N9 C22 120.45(11)
C23 O4 C24 119.91(10)
N1 C1 N3 113.28(11)
N1 C1 C2 123.19(12)
N3 C1 C2 123.49(11)
C3 C2 C1 117.86(12)
C2 C3 C10 120.67(12)
C5 C4 C10 120.48(12)
C4 C5 C11 120.81(13)
C7 C6 C11 119.16(12)
C6 C7 C8 118.66(12)
N2 C8 C7 124.40(13)
N1 C9 C10 122.76(11)
N1 C9 C12 118.19(11)
C10 C9 C12 119.03(11)
C9 C10 C3 116.80(12)
C9 C10 C4 120.56(12)
C3 C10 C4 122.64(12)
C6 C11 C12 117.95(12)
C6 C11 C5 121.70(12)
C12 C11 C5 120.35(11)
N2 C12 C11 122.84(11)
N2 C12 C9 118.39(11)
C11 C12 C9 118.76(11)
O1 C13 N3 123.70(13)
O1 C13 C14 123.48(12)
N3 C13 C14 112.82(11)
C16 C14 N4 110.44(12)
C16 C14 C13 128.55(12)
N4 C14 C13 121.00(11)
N4 C15 N5 112.07(11)
N4 C15 C17 124.68(11)
N5 C15 C17 123.24(12)
N5 C16 C14 104.86(11)
N5 C16 C28 122.17(12)
C14 C16 C28 132.96(13)
N6 C17 C15 108.17(11)
O2 C18 N6 122.05(12)
O2 C18 C19 122.35(12)
N6 C18 C19 115.59(12)
C21 C19 N7 110.77(11)
C21 C19 C18 127.71(13)
N7 C19 C18 121.48(12)
N7 C20 N8 111.24(12)
N7 C20 C22 124.04(12)
N8 C20 C22 124.70(11)
C19 C21 N8 104.53(12)
C19 C21 C30 133.07(13)
N8 C21 C30 122.40(12)
N9 C22 C20 113.45(12)
O3 C23 O4 125.80(12)
O3 C23 N9 124.08(13)
O4 C23 N9 110.11(11)
O4 C24 C27 102.32(10)
O4 C24 C25 110.65(11)
C27 C24 C25 111.08(12)
O4 C24 C26 109.67(11)
C27 C24 C26 110.20(12)
C25 C24 C26 112.46(12)

loop_
_geom_bond_atom_site_label_1
_geom_bond_atom_site_label_2
_geom_bond_distance
N1 C1 1.3277(16)
N1 C9 1.3524(16)
N2 C8 1.3266(16)
N2 C12 1.3620(16)
N3 C13 1.3767(16)
N3 C1 1.3941(17)
N4 C15 1.3097(17)
N4 C14 1.3863(16)
N5 C15 1.3665(15)
N5 C16 1.3754(18)
N5 C29 1.4602(17)
N6 C18 1.3443(17)
N6 C17 1.4475(16)
N7 C20 1.3184(16)
N7 C19 1.3837(18)
N8 C20 1.3671(17)
N8 C21 1.3809(17)
N8 C31 1.4647(16)
N9 C23 1.3557(16)
N9 C22 1.4538(17)
O1 C13 1.2347(16)
O2 C18 1.2388(18)
O3 C23 1.2165(16)
O4 C23 1.3447(16)
O4 C24 1.4798(15)
O6 C32 1.386(2)
C1 C2 1.4177(18)
C2 C3 1.370(2)
C3 C10 1.4154(18)
C4 C5 1.3597(19)
C4 C10 1.4305(19)
C5 C11 1.4331(19)
C6 C7 1.370(2)
C6 C11 1.4084(18)
C7 C8 1.408(2)
C9 C10 1.4137(18)
C9 C12 1.4520(16)
C11 C12 1.4165(18)
C13 C14 1.465(2)
C14 C16 1.3825(17)
C15 C17 1.4939(18)
C16 C28 1.4897(17)
C18 C19 1.4702(18)
C19 C21 1.3790(17)
C20 C22 1.4981(19)
C21 C30 1.492(2)
C24 C27 1.517(2)
C24 C25 1.5222(19)
C24 C26 1.523(2)
